data_2233131
loop_
_publ_author_name
'Gao, Dan'
'Fang, Xing'
'Yu, Hai-Yang'
'Wang, Jun-Dong'

_publ_section_title
;
 Methyl
 2-[2-(<i>tert</i>-butoxycarbonylamino)-1,3-benzothiazole-6-carboxamido]acetate
;
_journal_coeditor_code FF2042
_journal_issue 1
_journal_name_full 'Acta Crystallographica Section E'
_journal_page_first o115
_journal_paper_doi 10.1107/S1600536811052421
_journal_volume 68
_journal_year 2012
_chemical_formula_iupac 'C16 H19 N3 O5 S'
_chemical_formula_moiety 'C16 H19 N3 O5 S'
_chemical_formula_sum 'C16 H19 N3 O5 S'
_chemical_formula_weight 365.41
_chemical_name_systematic
;
Methyl
2-[2-(<i>tert</i>-butoxycarbonylamino)-1,3-benzothiazole-6-carboxamido]acetate
;
_space_group_IT_number 14
_symmetry_cell_setting monoclinic
_symmetry_space_group_name_Hall '-P 2ybc'
_symmetry_space_group_name_H-M 'P 1 21/c 1'
_atom_sites_solution_hydrogens geom
_atom_sites_solution_primary direct
_atom_sites_solution_secondary difmap
_cell_angle_alpha 90.00
_cell_angle_beta 98.94(3)
_cell_angle_gamma 90.00
_cell_formula_units_Z 4
_cell_length_a 16.861(3)
_cell_length_b 11.317(2)
_cell_length_c 9.6484(19)
_cell_measurement_reflns_used 5508
_cell_measurement_temperature 293(2)
_cell_measurement_theta_max 27.4932
_cell_measurement_theta_min 3.0349
_cell_volume 1818.7(6)
_computing_cell_refinement 'CrystalClear (Rigaku, 2007)'
_computing_data_collection 'CrystalClear (Rigaku, 2007)'
_computing_data_reduction 'CrystalClear (Rigaku, 2007)'
_computing_molecular_graphics 'ORTEX (McArdle, 1995)'
_computing_publication_material 'SHELXL97 (Sheldrick, 2008)'
_computing_structure_refinement 'SHELXL97 (Sheldrick, 2008)'
_computing_structure_solution 'SHELXS97 (Sheldrick, 2008)'
_diffrn_ambient_temperature 293(2)
_diffrn_detector_area_resol_mean 28.5714
_diffrn_measured_fraction_theta_full 0.996
_diffrn_measured_fraction_theta_max 0.996
_diffrn_measurement_device_type 'Rigaku Saturn 724 CCD area-detector'
_diffrn_measurement_method dtprofit.ref
_diffrn_radiation_monochromator graphite
_diffrn_radiation_source 'fine-focus sealed tube'
_diffrn_radiation_type MoK\a
_diffrn_radiation_wavelength 0.71073
_diffrn_reflns_av_R_equivalents 0.0538
_diffrn_reflns_av_sigmaI/netI 0.0428
_diffrn_reflns_limit_h_max 21
_diffrn_reflns_limit_h_min -20
_diffrn_reflns_limit_k_max 14
_diffrn_reflns_limit_k_min -14
_diffrn_reflns_limit_l_max 12
_diffrn_reflns_limit_l_min -12
_diffrn_reflns_number 14817
_diffrn_reflns_theta_full 27.48
_diffrn_reflns_theta_max 27.48
_diffrn_reflns_theta_min 3.04
_diffrn_standards_number 0
_exptl_absorpt_coefficient_mu 0.209
_exptl_absorpt_correction_T_max 0.975
_exptl_absorpt_correction_T_min 0.921
_exptl_absorpt_correction_type numerical
_exptl_absorpt_process_details '(<i>NUMABS</i>; Higashi, 2000)'
_exptl_crystal_colour colourless
_exptl_crystal_density_diffrn 1.335
_exptl_crystal_density_method 'not measured'
_exptl_crystal_description Prism
_exptl_crystal_F_000 768.0
_exptl_crystal_size_max 0.5400
_exptl_crystal_size_mid 0.3300
_exptl_crystal_size_min 0.1200
_refine_diff_density_max 0.335
_refine_diff_density_min -0.226
_refine_ls_extinction_method none
_refine_ls_goodness_of_fit_ref 1.258
_refine_ls_hydrogen_treatment constr
_refine_ls_matrix_type full
_refine_ls_number_parameters 230
_refine_ls_number_reflns 4176
_refine_ls_number_restraints 0
_refine_ls_restrained_S_all 1.258
_refine_ls_R_factor_all 0.0943
_refine_ls_R_factor_gt 0.0834
_refine_ls_shift/su_max 0.000
_refine_ls_shift/su_mean 0.000
_refine_ls_structure_factor_coef Fsqd
_refine_ls_weighting_details 'calc w=1/[\s^2^(Fo^2^)+(0.0486P)^2^+1.2400P] where P=(Fo^2^+2Fc^2^)/3'
_refine_ls_weighting_scheme calc
_refine_ls_wR_factor_gt 0.1737
_refine_ls_wR_factor_ref 0.1795
_reflns_number_gt 3718
_reflns_number_total 4176
_reflns_threshold_expression I>2sigma(I)
_cod_data_source_file ff2042.cif
_cod_data_source_block I
_cod_original_sg_symbol_H-M 'P 21/c'
_cod_database_code 2233131
_cod_database_fobs_code 2233131

loop_
_symmetry_equiv_pos_as_xyz
'x, y, z'
'-x, y+1/2, -z+1/2'
'-x, -y, -z'
'x, -y-1/2, z-1/2'

loop_
_atom_site_type_symbol
_atom_site_label
_atom_site_fract_x
_atom_site_fract_y
_atom_site_fract_z
_atom_site_U_iso_or_equiv
_atom_site_adp_type
_atom_site_calc_flag
_atom_site_refinement_flags
_atom_site_occupancy
_atom_site_symmetry_multiplicity
S S1 0.36614(4) 0.72248(7) 0.16296(8) 0.0467(2) Uani d . 1 1
O O3 0.05637(13) 0.7065(2) -0.3160(2) 0.0637(7) Uani d . 1 1
O O4 -0.06380(16) 0.6314(3) -0.0995(3) 0.0789(8) Uani d . 1 1
O O2 0.49650(13) 0.7178(2) 0.3633(2) 0.0574(6) Uani d . 1 1
O O1 0.60458(12) 0.59926(19) 0.3591(2) 0.0479(5) Uani d . 1 1
O O5 -0.16027(18) 0.7431(4) -0.2127(5) 0.1271(15) Uani d . 1 1
N N1 0.50500(13) 0.5954(2) 0.1795(2) 0.0415(6) Uani d . 1 1
H H1 0.5363 0.5490 0.1426 0.050 Uiso calc R 1 1
N N2 0.40231(13) 0.5568(2) -0.0059(2) 0.0377(5) Uani d . 1 1
N N3 0.05095(15) 0.7905(3) -0.1077(3) 0.0524(7) Uani d . 1 1
H H3 0.0756 0.8095 -0.0259 0.063 Uiso calc R 1 1
C C9 0.21789(16) 0.7285(3) -0.0217(3) 0.0431(7) Uani d . 1 1
H H9 0.1985 0.7890 0.0290 0.052 Uiso calc R 1 1
C C3 0.5917(3) 0.5968(4) 0.6084(4) 0.0761(12) Uani d . 1 1
H H3A 0.5441 0.6448 0.5945 0.114 Uiso calc R 1 1
H H3B 0.6199 0.6089 0.7017 0.114 Uiso calc R 1 1
H H3C 0.5770 0.5151 0.5962 0.114 Uiso calc R 1 1
C C15 -0.0922(2) 0.7299(4) -0.1594(4) 0.0696(11) Uani d . 1 1
C C16 -0.1190(3) 0.5336(5) -0.1009(7) 0.133(2) Uani d . 1 1
H H16A -0.1640 0.5574 -0.0578 0.199 Uiso calc R 1 1
H H16B -0.0922 0.4684 -0.0498 0.199 Uiso calc R 1 1
H H16C -0.1373 0.5100 -0.1960 0.199 Uiso calc R 1 1
C C1 0.7200(2) 0.5557(4) 0.5209(4) 0.0855(14) Uani d . 1 1
H H1A 0.7053 0.4740 0.5087 0.128 Uiso calc R 1 1
H H1B 0.7497 0.5673 0.6132 0.128 Uiso calc R 1 1
H H1C 0.7526 0.5781 0.4521 0.128 Uiso calc R 1 1
C C6 0.43024(16) 0.6160(2) 0.1075(3) 0.0372(6) Uani d . 1 1
C C7 0.32479(16) 0.5921(2) -0.0557(3) 0.0363(6) Uani d . 1 1
C C10 0.17080(16) 0.6823(3) -0.1401(3) 0.0409(6) Uani d . 1 1
C C8 0.29461(16) 0.6830(2) 0.0201(3) 0.0384(6) Uani d . 1 1
C C12 0.27640(17) 0.5443(3) -0.1727(3) 0.0427(7) Uani d . 1 1
H H12 0.2951 0.4828 -0.2228 0.051 Uiso calc R 1 1
C C11 0.20071(17) 0.5895(3) -0.2130(3) 0.0440(7) Uani d . 1 1
H H11 0.1684 0.5575 -0.2909 0.053 Uiso calc R 1 1
C C13 0.08877(18) 0.7271(3) -0.1946(3) 0.0460(7) Uani d . 1 1
C C5 0.53326(17) 0.6445(3) 0.3083(3) 0.0419(6) Uani d . 1 1
C C4 0.64493(19) 0.6309(3) 0.5033(3) 0.0484(7) Uani d . 1 1
C C14 -0.03095(19) 0.8269(4) -0.1511(4) 0.0637(10) Uani d . 1 1
H H14A -0.0350 0.8638 -0.2427 0.076 Uiso calc R 1 1
H H14B -0.0441 0.8864 -0.0860 0.076 Uiso calc R 1 1
C C2 0.6663(2) 0.7601(3) 0.5084(4) 0.0668(10) Uani d . 1 1
H H2A 0.6974 0.7777 0.4356 0.100 Uiso calc R 1 1
H H2B 0.6972 0.7785 0.5980 0.100 Uiso calc R 1 1
H H2C 0.6181 0.8065 0.4947 0.100 Uiso calc R 1 1

loop_
_atom_site_aniso_label
_atom_site_aniso_U_11
_atom_site_aniso_U_22
_atom_site_aniso_U_33
_atom_site_aniso_U_12
_atom_site_aniso_U_13
_atom_site_aniso_U_23
S1 0.0417(4) 0.0507(5) 0.0453(4) 0.0087(3) -0.0005(3) -0.0150(3)
O3 0.0521(13) 0.096(2) 0.0399(12) 0.0100(13) -0.0022(10) -0.0002(12)
O4 0.0595(16) 0.095(2) 0.0791(18) -0.0064(15) 0.0023(14) 0.0225(16)
O2 0.0514(13) 0.0652(15) 0.0529(13) 0.0140(11) -0.0002(10) -0.0218(11)
O1 0.0480(11) 0.0523(13) 0.0397(11) 0.0121(9) -0.0045(9) -0.0131(9)
O5 0.0533(18) 0.141(3) 0.172(4) 0.0003(19) -0.029(2) 0.035(3)
N1 0.0374(12) 0.0463(14) 0.0399(12) 0.0078(10) 0.0028(10) -0.0081(10)
N2 0.0387(12) 0.0367(12) 0.0376(12) 0.0003(9) 0.0053(10) -0.0051(10)
N3 0.0409(14) 0.0684(19) 0.0456(14) 0.0096(12) -0.0003(11) -0.0011(13)
C9 0.0388(15) 0.0472(17) 0.0439(15) 0.0045(12) 0.0080(12) -0.0043(13)
C3 0.103(3) 0.079(3) 0.0425(19) -0.007(2) 0.003(2) 0.0012(19)
C15 0.0423(19) 0.099(3) 0.065(2) 0.0063(19) 0.0001(16) 0.007(2)
C16 0.097(4) 0.135(5) 0.160(6) -0.038(4) 0.000(4) 0.054(5)
C1 0.085(3) 0.092(3) 0.067(2) 0.040(2) -0.029(2) -0.028(2)
C6 0.0377(14) 0.0371(14) 0.0367(14) 0.0016(11) 0.0049(11) -0.0013(11)
C7 0.0362(14) 0.0352(14) 0.0377(14) -0.0004(11) 0.0064(11) -0.0003(11)
C10 0.0381(14) 0.0473(17) 0.0374(14) -0.0010(12) 0.0064(11) 0.0013(12)
C8 0.0372(14) 0.0384(15) 0.0392(14) 0.0007(11) 0.0050(11) -0.0016(12)
C12 0.0445(16) 0.0406(16) 0.0428(15) 0.0016(12) 0.0059(12) -0.0043(13)
C11 0.0441(16) 0.0492(17) 0.0371(14) -0.0039(13) 0.0013(12) -0.0023(13)
C13 0.0409(16) 0.0563(19) 0.0400(15) 0.0027(13) 0.0037(12) 0.0069(14)
C5 0.0397(15) 0.0447(16) 0.0407(15) 0.0016(12) 0.0048(12) -0.0061(13)
C4 0.0539(18) 0.0501(18) 0.0372(15) 0.0083(14) -0.0057(13) -0.0104(13)
C14 0.0473(18) 0.074(3) 0.067(2) 0.0189(17) 0.0000(16) 0.0019(19)
C2 0.065(2) 0.059(2) 0.071(2) -0.0095(17) -0.0060(18) -0.0116(19)

loop_
_atom_type_symbol
_atom_type_description
_atom_type_scat_dispersion_real
_atom_type_scat_dispersion_imag
_atom_type_scat_source
C C 0.0033 0.0016 'International Tables Vol C Tables 4.2.6.8 and 6.1.1.4'
N N 0.0061 0.0033 'International Tables Vol C Tables 4.2.6.8 and 6.1.1.4'
O O 0.0106 0.0060 'International Tables Vol C Tables 4.2.6.8 and 6.1.1.4'
S S 0.1246 0.1234 'International Tables Vol C Tables 4.2.6.8 and 6.1.1.4'
H H 0.0000 0.0000 'International Tables Vol C Tables 4.2.6.8 and 6.1.1.4'

loop_
_geom_angle_atom_site_label_1
_geom_angle_atom_site_label_2
_geom_angle_atom_site_label_3
_geom_angle
C8 S1 C6 88.06(13)
C15 O4 C16 117.2(3)
C5 O1 C4 120.4(2)
C6 N1 C5 123.7(2)
C6 N1 H1 118.2
C5 N1 H1 118.2
C6 N2 C7 110.0(2)
C13 N3 C14 120.0(3)
C13 N3 H3 120.0
C14 N3 H3 120.0
C10 C9 C8 119.1(3)
C10 C9 H9 120.5
C8 C9 H9 120.5
C4 C3 H3A 109.5
C4 C3 H3B 109.5
H3A C3 H3B 109.5
C4 C3 H3C 109.5
H3A C3 H3C 109.5
H3B C3 H3C 109.5
O5 C15 O4 123.9(4)
O5 C15 C14 122.7(4)
O4 C15 C14 113.4(3)
O4 C16 H16A 109.5
O4 C16 H16B 109.5
H16A C16 H16B 109.5
O4 C16 H16C 109.5
H16A C16 H16C 109.5
H16B C16 H16C 109.5
C4 C1 H1A 109.5
C4 C1 H1B 109.5
H1A C1 H1B 109.5
C4 C1 H1C 109.5
H1A C1 H1C 109.5
H1B C1 H1C 109.5
N2 C6 N1 121.6(2)
N2 C6 S1 116.6(2)
N1 C6 S1 121.8(2)
N2 C7 C12 124.9(2)
N2 C7 C8 115.6(2)
C12 C7 C8 119.5(2)
C9 C10 C11 119.4(3)
C9 C10 C13 122.9(3)
C11 C10 C13 117.7(3)
C9 C8 C7 121.1(3)
C9 C8 S1 129.2(2)
C7 C8 S1 109.7(2)
C11 C12 C7 119.0(3)
C11 C12 H12 120.5
C7 C12 H12 120.5
C12 C11 C10 121.9(3)
C12 C11 H11 119.1
C10 C11 H11 119.1
O3 C13 N3 120.8(3)
O3 C13 C10 121.3(3)
N3 C13 C10 117.9(3)
O2 C5 O1 126.9(3)
O2 C5 N1 123.0(3)
O1 C5 N1 110.1(2)
O1 C4 C2 109.6(3)
O1 C4 C3 109.4(3)
C2 C4 C3 113.1(3)
O1 C4 C1 102.8(2)
C2 C4 C1 110.5(3)
C3 C4 C1 110.9(3)
N3 C14 C15 115.3(3)
N3 C14 H14A 108.4
C15 C14 H14A 108.4
N3 C14 H14B 108.4
C15 C14 H14B 108.4
H14A C14 H14B 107.5
C4 C2 H2A 109.5
C4 C2 H2B 109.5
H2A C2 H2B 109.5
C4 C2 H2C 109.5
H2A C2 H2C 109.5
H2B C2 H2C 109.5

loop_
_geom_bond_atom_site_label_1
_geom_bond_atom_site_label_2
_geom_bond_distance
S1 C8 1.742(3)
S1 C6 1.757(3)
O3 C13 1.235(4)
O4 C15 1.312(5)
O4 C16 1.444(5)
O2 C5 1.207(3)
O1 C5 1.329(3)
O1 C4 1.494(3)
O5 C15 1.191(4)
N1 C6 1.362(3)
N1 C5 1.377(3)
N1 H1 0.8600
N2 C6 1.307(3)
N2 C7 1.380(3)
N3 C13 1.338(4)
N3 C14 1.440(4)
N3 H3 0.8600
C9 C10 1.389(4)
C9 C8 1.393(4)
C9 H9 0.9300
C3 C4 1.506(5)
C3 H3A 0.9600
C3 H3B 0.9600
C3 H3C 0.9600
C15 C14 1.501(6)
C16 H16A 0.9600
C16 H16B 0.9600
C16 H16C 0.9600
C1 C4 1.513(4)
C1 H1A 0.9600
C1 H1B 0.9600
C1 H1C 0.9600
C7 C12 1.395(4)
C7 C8 1.403(4)
C10 C11 1.401(4)
C10 C13 1.490(4)
C12 C11 1.373(4)
C12 H12 0.9300
C11 H11 0.9300
C4 C2 1.505(5)
C14 H14A 0.9700
C14 H14B 0.9700
C2 H2A 0.9600
C2 H2B 0.9600
C2 H2C 0.9600

loop_
_geom_hbond_atom_site_label_D
_geom_hbond_atom_site_label_H
_geom_hbond_atom_site_label_A
_geom_hbond_site_symmetry_A
_geom_hbond_distance_DH
_geom_hbond_distance_HA
_geom_hbond_distance_DA
_geom_hbond_angle_DHA
_geom_hbond_publ_flag
N1 H1 N2 3_665 0.86 2.16 3.005(3) 167.0 y
N3 H3 O3 4_576 0.86 2.11 2.802(3) 137.4 y

loop_
_geom_torsion_atom_site_label_1
_geom_torsion_atom_site_label_2
_geom_torsion_atom_site_label_3
_geom_torsion_atom_site_label_4
_geom_torsion
C16 O4 C15 O5 0.7(7)
C16 O4 C15 C14 179.2(4)
C7 N2 C6 N1 178.2(2)
C7 N2 C6 S1 -1.2(3)
C5 N1 C6 N2 -171.5(3)
C5 N1 C6 S1 7.8(4)
C8 S1 C6 N2 0.2(2)
C8 S1 C6 N1 -179.1(3)
C6 N2 C7 C12 -178.0(3)
C6 N2 C7 C8 1.8(3)
C8 C9 C10 C11 1.4(4)
C8 C9 C10 C13 -178.6(3)
C10 C9 C8 C7 0.3(4)
C10 C9 C8 S1 -179.6(2)
N2 C7 C8 C9 178.4(3)
C12 C7 C8 C9 -1.8(4)
N2 C7 C8 S1 -1.7(3)
C12 C7 C8 S1 178.2(2)
C6 S1 C8 C9 -179.3(3)
C6 S1 C8 C7 0.8(2)
N2 C7 C12 C11 -178.6(3)
C8 C7 C12 C11 1.5(4)
C7 C12 C11 C10 0.1(4)
C9 C10 C11 C12 -1.6(5)
C13 C10 C11 C12 178.3(3)
C14 N3 C13 O3 5.3(5)
C14 N3 C13 C10 -174.5(3)
C9 C10 C13 O3 161.8(3)
C11 C10 C13 O3 -18.2(5)
C9 C10 C13 N3 -18.4(5)
C11 C10 C13 N3 161.7(3)
C4 O1 C5 O2 5.0(5)
C4 O1 C5 N1 -174.9(2)
C6 N1 C5 O2 -6.2(5)
C6 N1 C5 O1 173.7(3)
C5 O1 C4 C2 -65.7(4)
C5 O1 C4 C3 58.8(4)
C5 O1 C4 C1 176.7(3)
C13 N3 C14 C15 71.6(4)
O5 C15 C14 N3 -168.8(4)
O4 C15 C14 N3 12.7(5)

loop_
_cod_related_entry_id
_cod_related_entry_database
_cod_related_entry_code
1 ChemSpider 30657314
